data_4513890
loop_
_publ_author_name
'von Wolff, N.'
'Lef\`evre, G.'
'Berthet, J.-C.'
'Thu\'ery, P.'
'Cantat, T.'

_publ_section_title
;
 Implications of CO2Activation by Frustrated Lewis Pairs in the Catalytic
 Hydroboration of CO2: A View Using N/Si+Frustrated Lewis Pairs
;
_journal_name_full 'ACS Catalysis'
_journal_page_first 4526
_journal_paper_doi 10.1021/acscatal.6b00421
_journal_year 2016
_chemical_formula_sum 'C70 H44 B2 F40 N6 O2 Si2'
_chemical_formula_weight 1838.91
_space_group_crystal_system monoclinic
_space_group_IT_number 15
_space_group_name_Hall '-C 2yc'
_space_group_name_H-M_alt 'C 1 2/c 1'
_symmetry_space_group_name_Hall '-C 2yc'
_symmetry_space_group_name_H-M 'C 1 2/c 1'
_atom_sites_solution_hydrogens geom
_audit_creation_method SHELXL-2014
_cell_angle_alpha 90
_cell_angle_beta 91.711(2)
_cell_angle_gamma 90
_cell_formula_units_Z 4
_cell_length_a 10.4208(3)
_cell_length_b 32.2781(11)
_cell_length_c 20.9281(4)
_cell_measurement_reflns_used 111234
_cell_measurement_temperature 150(2)
_cell_measurement_theta_max 25.68
_cell_measurement_theta_min 2.05
_cell_volume 7036.3(3)
_computing_cell_refinement 'HKL2000 (Otwinowski & Minor, 1997)'
_computing_data_collection 'COLLECT (Nonius, 1998)'
_computing_data_reduction 'HKL2000 (Otwinowski & Minor, 1997)'
_computing_molecular_graphics 'SHELXTL (Sheldrick, 2008)'
_computing_publication_material 'SHELXTL (Sheldrick, 2008); PLATON (Spek, 2003)'
_computing_structure_refinement 'SHELXL-97 (Sheldrick, 2008)'
_computing_structure_solution 'SHELXT (Sheldrick, 2014)'
_diffrn_ambient_temperature 150(2)
_diffrn_measured_fraction_theta_full 0.996
_diffrn_measured_fraction_theta_max 0.996
_diffrn_measurement_device_type 'Nonius Kappa-CCD area-detector diffractometer'
_diffrn_measurement_method 'two \f and six \w scans with 2\% steps (467 frames)'
_diffrn_radiation_monochromator graphite
_diffrn_radiation_source 'fine-focus sealed tube'
_diffrn_radiation_type MoK\a
_diffrn_radiation_wavelength 0.71073
_diffrn_reflns_av_R_equivalents 0.0203
_diffrn_reflns_av_unetI/netI 0.0265
_diffrn_reflns_Laue_measured_fraction_full 0.996
_diffrn_reflns_Laue_measured_fraction_max 0.996
_diffrn_reflns_limit_h_max 12
_diffrn_reflns_limit_h_min -12
_diffrn_reflns_limit_k_max 39
_diffrn_reflns_limit_k_min -39
_diffrn_reflns_limit_l_max 25
_diffrn_reflns_limit_l_min -25
_diffrn_reflns_number 111234
_diffrn_reflns_point_group_measured_fraction_full 0.996
_diffrn_reflns_point_group_measured_fraction_max 0.996
_diffrn_reflns_theta_full 25.242
_diffrn_reflns_theta_max 25.682
_diffrn_reflns_theta_min 2.054
_diffrn_standards_decay_% 0
_diffrn_standards_interval_time 0
_diffrn_standards_number 0
_exptl_absorpt_coefficient_mu 0.211
_exptl_absorpt_correction_T_max 0.969
_exptl_absorpt_correction_T_min 0.807
_exptl_absorpt_correction_type multi-scan
_exptl_absorpt_process_details 'SCALEPACK (Otwinowski & Minor, 1997)'
_exptl_crystal_colour colourless
_exptl_crystal_density_diffrn 1.736
_exptl_crystal_description parallelepiped
_exptl_crystal_F_000 3680
_exptl_crystal_size_max 0.23
_exptl_crystal_size_mid 0.19
_exptl_crystal_size_min 0.15
_refine_diff_density_max 0.233
_refine_diff_density_min -0.343
_refine_diff_density_rms 0.059
_refine_ls_extinction_method none
_refine_ls_goodness_of_fit_ref 1.034
_refine_ls_hydrogen_treatment constr
_refine_ls_matrix_type full
_refine_ls_number_parameters 554
_refine_ls_number_reflns 6670
_refine_ls_number_restraints 0
_refine_ls_restrained_S_all 1.034
_refine_ls_R_factor_all 0.0413
_refine_ls_R_factor_gt 0.0318
_refine_ls_shift/su_max 0.001
_refine_ls_shift/su_mean 0.000
_refine_ls_structure_factor_coef Fsqd
_refine_ls_weighting_details 'w=1/[\s^2^(Fo^2^)+(0.0440P)^2^+4.3210P] where P=(Fo^2^+2Fc^2^)/3'
_refine_ls_weighting_scheme calc
_refine_ls_wR_factor_gt 0.0819
_refine_ls_wR_factor_ref 0.0856
_reflns_Friedel_coverage 0.000
_reflns_number_gt 5747
_reflns_number_total 6670
_reflns_threshold_expression 'I > 2\s(I)'
_cod_data_source_file cs6b00421_si_002.cif
_cod_data_source_block 4.dioxane
_cod_database_code 4513890
_shelx_space_group_comment
;
The symmetry employed for this shelxl refinement is uniquely defined
by the following loop, which should always be used as a source of
symmetry information in preference to the above space-group names.
They are only intended as comments.
;
_shelxl_version_number 2014-3

loop_
_space_group_symop_operation_xyz
'x, y, z'
'-x, y, -z+1/2'
'x+1/2, y+1/2, z'
'-x+1/2, y+1/2, -z+1/2'
'-x, -y, -z'
'x, -y, z-1/2'
'-x+1/2, -y+1/2, -z'
'x+1/2, -y+1/2, z-1/2'

loop_
_atom_site_label
_atom_site_type_symbol
_atom_site_fract_x
_atom_site_fract_y
_atom_site_fract_z
_atom_site_U_iso_or_equiv
_atom_site_adp_type
_atom_site_occupancy
_atom_site_site_symmetry_order
_atom_site_calc_flag
_atom_site_refinement_flags_posn
_atom_site_refinement_flags_adp
_atom_site_refinement_flags_occupancy
Si1 Si 0.51044(4) 0.37622(2) 0.83233(2) 0.02786(11) Uani 1 1 d . . .
N1 N 0.43822(11) 0.33231(4) 0.79539(6) 0.0277(3) Uani 1 1 d . . .
N2 N 0.5000 0.26948(6) 0.7500 0.0337(4) Uani 1 2 d S T P
N3 N 0.44546(12) 0.42244(4) 0.79815(6) 0.0299(3) Uani 1 1 d . . .
N4 N 0.5000 0.48490(6) 0.7500 0.0346(4) Uani 1 2 d S T P
B1 B 0.51732(16) 0.11875(5) 0.53204(8) 0.0260(3) Uani 1 1 d . . .
F1 F 0.65604(9) 0.17157(3) 0.62023(4) 0.0362(2) Uani 1 1 d . . .
F2 F 0.89914(9) 0.16570(3) 0.66266(5) 0.0457(3) Uani 1 1 d . . .
F3 F 1.05202(9) 0.10282(4) 0.62133(5) 0.0509(3) Uani 1 1 d . . .
F4 F 0.95476(9) 0.04721(3) 0.53496(5) 0.0438(2) Uani 1 1 d . . .
F5 F 0.71452(9) 0.05211(3) 0.49211(4) 0.0354(2) Uani 1 1 d . . .
F6 F 0.63260(8) 0.11668(3) 0.41018(4) 0.0329(2) Uani 1 1 d . . .
F7 F 0.55907(9) 0.07626(3) 0.30613(4) 0.0432(2) Uani 1 1 d . . .
F8 F 0.34785(10) 0.02457(3) 0.30717(5) 0.0479(3) Uani 1 1 d . . .
F9 F 0.21890(9) 0.01580(3) 0.41652(5) 0.0444(2) Uani 1 1 d . . .
F10 F 0.28833(9) 0.05633(3) 0.52133(4) 0.0375(2) Uani 1 1 d . . .
F11 F 0.50959(9) 0.03915(3) 0.59287(4) 0.0362(2) Uani 1 1 d . . .
F12 F 0.39454(10) 0.01786(3) 0.69988(5) 0.0467(3) Uani 1 1 d . . .
F13 F 0.27629(11) 0.07646(4) 0.77170(5) 0.0540(3) Uani 1 1 d . . .
F14 F 0.26831(11) 0.15658(4) 0.72953(5) 0.0540(3) Uani 1 1 d . . .
F15 F 0.37107(9) 0.17766(3) 0.62038(4) 0.0387(2) Uani 1 1 d . . .
F16 F 0.69384(8) 0.19089(3) 0.49049(4) 0.0372(2) Uani 1 1 d . . .
F17 F 0.61391(10) 0.26135(3) 0.43932(5) 0.0456(2) Uani 1 1 d . . .
F18 F 0.35920(10) 0.27515(3) 0.41364(5) 0.0476(3) Uani 1 1 d . . .
F19 F 0.18549(9) 0.21475(3) 0.44052(5) 0.0440(2) Uani 1 1 d . . .
F20 F 0.26113(8) 0.14580(3) 0.50005(4) 0.0363(2) Uani 1 1 d . . .
O1 O 0.39142(12) 0.21543(4) 0.28943(6) 0.0480(3) Uani 1 1 d . . .
C1 C 0.5000 0.31031(6) 0.7500 0.0272(4) Uani 1 2 d S T P
C2 C 0.33588(15) 0.30889(5) 0.82782(8) 0.0339(4) Uani 1 1 d . . .
H2A H 0.2654 0.3020 0.7968 0.041 Uiso 1 1 calc R U .
H2B H 0.3002 0.3259 0.8624 0.041 Uiso 1 1 calc R U .
C3 C 0.39410(17) 0.26952(5) 0.85528(8) 0.0406(4) Uani 1 1 d . . .
H3A H 0.4656 0.2763 0.8857 0.049 Uiso 1 1 calc R U .
H3B H 0.3286 0.2538 0.8785 0.049 Uiso 1 1 calc R U .
C4 C 0.44281(19) 0.24404(5) 0.80077(9) 0.0477(5) Uani 1 1 d . . .
H4A H 0.5082 0.2243 0.8176 0.057 Uiso 1 1 calc R U .
H4B H 0.3708 0.2277 0.7819 0.057 Uiso 1 1 calc R U .
C5 C 0.5000 0.44382(7) 0.7500 0.0302(5) Uani 1 2 d S T P
C6 C 0.34844(15) 0.44693(5) 0.83308(8) 0.0346(4) Uani 1 1 d . . .
H6A H 0.3129 0.4301 0.8679 0.042 Uiso 1 1 calc R U .
H6B H 0.2770 0.4551 0.8035 0.042 Uiso 1 1 calc R U .
C7 C 0.41364(17) 0.48506(5) 0.86048(9) 0.0410(4) Uani 1 1 d . . .
H7A H 0.4853 0.4769 0.8900 0.049 Uiso 1 1 calc R U .
H7B H 0.3517 0.5017 0.8847 0.049 Uiso 1 1 calc R U .
C8 C 0.46420(18) 0.51036(5) 0.80562(9) 0.0456(4) Uani 1 1 d . . .
H8A H 0.3977 0.5306 0.7916 0.055 Uiso 1 1 calc R U .
H8B H 0.5404 0.5261 0.8211 0.055 Uiso 1 1 calc R U .
C9 C 0.47196(16) 0.37557(5) 0.91785(8) 0.0378(4) Uani 1 1 d . . .
H9A H 0.5083 0.4002 0.9388 0.057 Uiso 1 1 calc R U .
H9B H 0.5086 0.3507 0.9380 0.057 Uiso 1 1 calc R U .
H9C H 0.3786 0.3755 0.9221 0.057 Uiso 1 1 calc R U .
C10 C 0.68627(14) 0.37364(5) 0.82513(8) 0.0333(3) Uani 1 1 d . . .
H10A H 0.7104 0.3861 0.7845 0.050 Uiso 1 1 calc R U .
H10B H 0.7140 0.3446 0.8265 0.050 Uiso 1 1 calc R U .
H10C H 0.7278 0.3889 0.8606 0.050 Uiso 1 1 calc R U .
C11 C 0.67110(14) 0.11295(5) 0.55272(7) 0.0268(3) Uani 1 1 d . . .
C12 C 0.72733(15) 0.14013(5) 0.59733(7) 0.0300(3) Uani 1 1 d . . .
C13 C 0.85214(16) 0.13774(5) 0.62035(7) 0.0345(4) Uani 1 1 d . . .
C14 C 0.92973(15) 0.10616(5) 0.59958(8) 0.0364(4) Uani 1 1 d . . .
C15 C 0.87943(15) 0.07795(5) 0.55659(8) 0.0336(4) Uani 1 1 d . . .
C16 C 0.75339(15) 0.08161(5) 0.53452(7) 0.0292(3) Uani 1 1 d . . .
C17 C 0.46947(14) 0.08770(4) 0.47317(7) 0.0266(3) Uani 1 1 d . . .
C18 C 0.52983(14) 0.09086(5) 0.41505(7) 0.0282(3) Uani 1 1 d . . .
C19 C 0.49385(15) 0.07020(5) 0.35995(7) 0.0326(3) Uani 1 1 d . . .
C20 C 0.38934(16) 0.04431(5) 0.36058(7) 0.0345(4) Uani 1 1 d . . .
C21 C 0.32435(15) 0.03994(5) 0.41607(8) 0.0332(3) Uani 1 1 d . . .
C22 C 0.36358(14) 0.06151(5) 0.47052(7) 0.0293(3) Uani 1 1 d . . .
C23 C 0.44409(14) 0.10919(5) 0.59942(7) 0.0273(3) Uani 1 1 d . . .
C24 C 0.44883(15) 0.06950(5) 0.62484(7) 0.0307(3) Uani 1 1 d . . .
C25 C 0.39224(16) 0.05770(5) 0.68080(7) 0.0348(4) Uani 1 1 d . . .
C26 C 0.33132(16) 0.08704(6) 0.71654(7) 0.0389(4) Uani 1 1 d . . .
C27 C 0.32693(16) 0.12726(5) 0.69510(8) 0.0372(4) Uani 1 1 d . . .
C28 C 0.38162(15) 0.13733(5) 0.63754(7) 0.0316(3) Uani 1 1 d . . .
C29 C 0.48140(14) 0.16476(5) 0.50161(7) 0.0272(3) Uani 1 1 d . . .
C30 C 0.56508(14) 0.19552(5) 0.48290(7) 0.0302(3) Uani 1 1 d . . .
C31 C 0.52676(16) 0.23254(5) 0.45453(7) 0.0340(3) Uani 1 1 d . . .
C32 C 0.39855(17) 0.23949(5) 0.44076(7) 0.0357(4) Uani 1 1 d . . .
C33 C 0.31174(15) 0.20919(5) 0.45549(7) 0.0339(4) Uani 1 1 d . . .
C34 C 0.35347(15) 0.17359(5) 0.48560(7) 0.0301(3) Uani 1 1 d . . .
C35 C 0.46974(19) 0.18012(7) 0.28196(13) 0.0703(7) Uani 1 1 d . . .
H35A H 0.4172 0.1548 0.2864 0.084 Uiso 1 1 calc R U .
H35B H 0.5377 0.1798 0.3160 0.084 Uiso 1 1 calc R U .
C36 C 0.4681(2) 0.25178(6) 0.28143(9) 0.0510(5) Uani 1 1 d . . .
H36A H 0.5342 0.2532 0.3163 0.061 Uiso 1 1 calc R U .
H36B H 0.4130 0.2767 0.2844 0.061 Uiso 1 1 calc R U .

loop_
_atom_site_aniso_label
_atom_site_aniso_U_11
_atom_site_aniso_U_22
_atom_site_aniso_U_33
_atom_site_aniso_U_23
_atom_site_aniso_U_13
_atom_site_aniso_U_12
Si1 0.0273(2) 0.0268(2) 0.0296(2) -0.00195(16) 0.00182(16) 0.00016(16)
N1 0.0253(6) 0.0265(7) 0.0313(7) 0.0005(5) 0.0020(5) -0.0006(5)
N2 0.0368(10) 0.0243(10) 0.0402(10) 0.000 0.0022(8) 0.000
N3 0.0284(6) 0.0270(7) 0.0346(7) -0.0025(5) 0.0035(5) 0.0001(5)
N4 0.0324(10) 0.0239(10) 0.0474(11) 0.000 0.0024(8) 0.000
B1 0.0264(8) 0.0256(8) 0.0259(8) -0.0018(6) 0.0007(6) 0.0009(6)
F1 0.0400(5) 0.0336(5) 0.0348(5) -0.0082(4) -0.0008(4) -0.0001(4)
F2 0.0445(6) 0.0525(6) 0.0396(5) -0.0032(5) -0.0105(4) -0.0149(5)
F3 0.0287(5) 0.0636(7) 0.0598(7) 0.0126(5) -0.0112(4) -0.0022(5)
F4 0.0351(5) 0.0440(6) 0.0525(6) 0.0079(5) 0.0053(4) 0.0127(4)
F5 0.0386(5) 0.0328(5) 0.0345(5) -0.0051(4) -0.0023(4) 0.0082(4)
F6 0.0312(5) 0.0385(5) 0.0290(4) 0.0007(4) 0.0032(4) -0.0016(4)
F7 0.0432(6) 0.0628(7) 0.0237(5) -0.0054(4) 0.0011(4) 0.0094(5)
F8 0.0549(6) 0.0517(6) 0.0360(5) -0.0182(5) -0.0144(4) 0.0036(5)
F9 0.0422(6) 0.0385(6) 0.0516(6) -0.0037(4) -0.0114(4) -0.0102(4)
F10 0.0356(5) 0.0425(5) 0.0344(5) -0.0009(4) 0.0030(4) -0.0096(4)
F11 0.0435(5) 0.0297(5) 0.0357(5) 0.0022(4) 0.0060(4) 0.0066(4)
F12 0.0555(6) 0.0449(6) 0.0401(5) 0.0151(4) 0.0051(4) -0.0036(5)
F13 0.0590(7) 0.0725(8) 0.0315(5) 0.0012(5) 0.0165(5) -0.0099(6)
F14 0.0607(7) 0.0591(7) 0.0434(6) -0.0174(5) 0.0194(5) 0.0043(5)
F15 0.0465(6) 0.0325(5) 0.0372(5) -0.0072(4) 0.0035(4) 0.0054(4)
F16 0.0303(5) 0.0377(5) 0.0435(5) 0.0085(4) -0.0025(4) -0.0033(4)
F17 0.0511(6) 0.0335(5) 0.0520(6) 0.0119(4) -0.0001(5) -0.0067(4)
F18 0.0597(7) 0.0360(6) 0.0472(6) 0.0111(4) 0.0023(5) 0.0164(5)
F19 0.0347(5) 0.0483(6) 0.0487(6) 0.0014(5) -0.0059(4) 0.0135(4)
F20 0.0287(5) 0.0357(5) 0.0444(5) -0.0005(4) -0.0013(4) -0.0005(4)
O1 0.0388(7) 0.0490(8) 0.0560(8) -0.0001(6) -0.0005(6) -0.0007(6)
C1 0.0253(10) 0.0243(11) 0.0317(11) 0.000 -0.0050(8) 0.000
C2 0.0272(8) 0.0345(9) 0.0402(9) 0.0032(7) 0.0025(6) -0.0051(7)
C3 0.0411(9) 0.0386(10) 0.0423(9) 0.0114(7) 0.0034(7) -0.0047(7)
C4 0.0575(12) 0.0295(9) 0.0566(11) 0.0126(8) 0.0096(9) 0.0003(8)
C5 0.0252(11) 0.0260(11) 0.0391(12) 0.000 -0.0046(9) 0.000
C6 0.0285(8) 0.0330(9) 0.0424(9) -0.0047(7) 0.0031(7) 0.0038(7)
C7 0.0365(9) 0.0358(9) 0.0508(10) -0.0125(8) 0.0019(7) 0.0053(7)
C8 0.0459(10) 0.0269(9) 0.0641(12) -0.0113(8) 0.0050(9) 0.0002(7)
C9 0.0393(9) 0.0418(10) 0.0323(8) -0.0027(7) 0.0018(7) 0.0032(7)
C10 0.0292(8) 0.0335(9) 0.0372(9) -0.0035(7) -0.0002(6) -0.0003(6)
C11 0.0297(8) 0.0279(8) 0.0229(7) 0.0032(6) 0.0007(6) -0.0002(6)
C12 0.0321(8) 0.0309(8) 0.0271(7) 0.0018(6) 0.0011(6) -0.0004(6)
C13 0.0366(9) 0.0383(9) 0.0283(8) 0.0053(7) -0.0039(6) -0.0094(7)
C14 0.0254(8) 0.0463(10) 0.0370(9) 0.0135(7) -0.0045(6) -0.0038(7)
C15 0.0312(8) 0.0346(9) 0.0352(8) 0.0104(7) 0.0044(6) 0.0062(7)
C16 0.0326(8) 0.0304(8) 0.0245(7) 0.0029(6) 0.0006(6) -0.0004(6)
C17 0.0284(7) 0.0243(7) 0.0268(7) -0.0002(6) -0.0020(6) 0.0038(6)
C18 0.0276(8) 0.0283(8) 0.0284(7) -0.0011(6) -0.0019(6) 0.0033(6)
C19 0.0341(8) 0.0381(9) 0.0254(7) -0.0021(6) -0.0017(6) 0.0112(7)
C20 0.0409(9) 0.0323(9) 0.0297(8) -0.0101(6) -0.0108(7) 0.0091(7)
C21 0.0324(8) 0.0264(8) 0.0401(9) -0.0015(7) -0.0091(7) 0.0000(6)
C22 0.0314(8) 0.0280(8) 0.0285(7) 0.0014(6) -0.0008(6) 0.0027(6)
C23 0.0258(7) 0.0308(8) 0.0252(7) -0.0021(6) -0.0012(6) -0.0009(6)
C24 0.0303(8) 0.0353(9) 0.0265(7) -0.0024(6) -0.0004(6) 0.0012(6)
C25 0.0353(9) 0.0379(9) 0.0309(8) 0.0058(7) -0.0015(6) -0.0044(7)
C26 0.0365(9) 0.0556(11) 0.0246(8) -0.0006(7) 0.0048(6) -0.0069(8)
C27 0.0347(9) 0.0468(10) 0.0304(8) -0.0127(7) 0.0052(7) -0.0004(7)
C28 0.0315(8) 0.0322(9) 0.0311(8) -0.0041(6) -0.0018(6) -0.0005(6)
C29 0.0310(8) 0.0271(8) 0.0234(7) -0.0034(6) -0.0013(6) 0.0023(6)
C30 0.0304(8) 0.0319(8) 0.0282(7) -0.0017(6) -0.0020(6) 0.0012(6)
C31 0.0408(9) 0.0280(8) 0.0332(8) 0.0011(6) 0.0018(7) -0.0028(7)
C32 0.0473(10) 0.0288(8) 0.0308(8) 0.0023(7) -0.0001(7) 0.0109(7)
C33 0.0327(8) 0.0381(9) 0.0308(8) -0.0040(7) -0.0025(6) 0.0099(7)
C34 0.0314(8) 0.0295(8) 0.0292(8) -0.0046(6) 0.0002(6) 0.0006(6)
C35 0.0323(11) 0.0481(12) 0.131(2) 0.0271(13) 0.0087(11) -0.0037(9)
C36 0.0631(12) 0.0460(11) 0.0436(10) -0.0050(8) 0.0005(9) -0.0059(9)

loop_
_atom_type_symbol
_atom_type_description
_atom_type_scat_dispersion_real
_atom_type_scat_dispersion_imag
_atom_type_scat_source
C C 0.0033 0.0016 'International Tables Vol C Tables 4.2.6.8 and 6.1.1.4'
H H 0.0000 0.0000 'International Tables Vol C Tables 4.2.6.8 and 6.1.1.4'
N N 0.0061 0.0033 'International Tables Vol C Tables 4.2.6.8 and 6.1.1.4'
F F 0.0171 0.0103 'International Tables Vol C Tables 4.2.6.8 and 6.1.1.4'
Si Si 0.0817 0.0704 'International Tables Vol C Tables 4.2.6.8 and 6.1.1.4'
B B 0.0013 0.0007 'International Tables Vol C Tables 4.2.6.8 and 6.1.1.4'
O O 0.0106 0.0060 'International Tables Vol C Tables 4.2.6.8 and 6.1.1.4'

loop_
_geom_angle_atom_site_label_1
_geom_angle_atom_site_label_2
_geom_angle_atom_site_label_3
_geom_angle
_geom_angle_site_symmetry_1
_geom_angle_site_symmetry_3
N1 Si1 N3 110.10(6) . .
N1 Si1 C10 109.78(7) . .
N3 Si1 C10 111.83(7) . .
N1 Si1 C9 108.20(7) . .
N3 Si1 C9 107.94(7) . .
C10 Si1 C9 108.89(8) . .
C1 N1 C2 114.41(13) . .
C1 N1 Si1 121.17(10) . .
C2 N1 Si1 120.56(10) . .
C1 N2 C4 123.65(9) . 2_656
C1 N2 C4 123.64(9) . .
C4 N2 C4 112.71(19) 2_656 .
C5 N3 C6 113.48(13) . .
C5 N3 Si1 124.12(10) . .
C6 N3 Si1 120.17(10) . .
C5 N4 C8 123.68(9) . 2_656
C5 N4 C8 123.68(9) . .
C8 N4 C8 112.63(19) 2_656 .
C23 B1 C17 112.71(12) . .
C23 B1 C29 113.03(12) . .
C17 B1 C29 101.39(11) . .
C23 B1 C11 102.92(11) . .
C17 B1 C11 113.19(12) . .
C29 B1 C11 114.05(12) . .
C35 O1 C36 108.78(14) . .
N2 C1 N1 121.39(9) . .
N2 C1 N1 121.40(9) . 2_656
N1 C1 N1 117.21(18) . 2_656
N1 C2 C3 108.36(12) . .
N1 C2 H2A 110.0 . .
C3 C2 H2A 110.0 . .
N1 C2 H2B 110.0 . .
C3 C2 H2B 110.0 . .
H2A C2 H2B 108.4 . .
C4 C3 C2 108.11(14) . .
C4 C3 H3A 110.1 . .
C2 C3 H3A 110.1 . .
C4 C3 H3B 110.1 . .
C2 C3 H3B 110.1 . .
H3A C3 H3B 108.4 . .
N2 C4 C3 113.09(14) . .
N2 C4 H4A 109.0 . .
C3 C4 H4A 109.0 . .
N2 C4 H4B 109.0 . .
C3 C4 H4B 109.0 . .
H4A C4 H4B 107.8 . .
N4 C5 N3 120.50(9) . .
N4 C5 N3 120.51(9) . 2_656
N3 C5 N3 118.99(19) . 2_656
N3 C6 C7 108.31(13) . .
N3 C6 H6A 110.0 . .
C7 C6 H6A 110.0 . .
N3 C6 H6B 110.0 . .
C7 C6 H6B 110.0 . .
H6A C6 H6B 108.4 . .
C6 C7 C8 108.28(14) . .
C6 C7 H7A 110.0 . .
C8 C7 H7A 110.0 . .
C6 C7 H7B 110.0 . .
C8 C7 H7B 110.0 . .
H7A C7 H7B 108.4 . .
N4 C8 C7 113.43(14) . .
N4 C8 H8A 108.9 . .
C7 C8 H8A 108.9 . .
N4 C8 H8B 108.9 . .
C7 C8 H8B 108.9 . .
H8A C8 H8B 107.7 . .
Si1 C9 H9A 109.5 . .
Si1 C9 H9B 109.5 . .
H9A C9 H9B 109.5 . .
Si1 C9 H9C 109.5 . .
H9A C9 H9C 109.5 . .
H9B C9 H9C 109.5 . .
Si1 C10 H10A 109.5 . .
Si1 C10 H10B 109.5 . .
H10A C10 H10B 109.5 . .
Si1 C10 H10C 109.5 . .
H10A C10 H10C 109.5 . .
H10B C10 H10C 109.5 . .
C16 C11 C12 113.03(13) . .
C16 C11 B1 127.68(13) . .
C12 C11 B1 119.11(13) . .
F1 C12 C13 116.17(14) . .
F1 C12 C11 118.92(13) . .
C13 C12 C11 124.91(15) . .
F2 C13 C12 120.97(15) . .
F2 C13 C14 119.83(14) . .
C12 C13 C14 119.20(15) . .
F3 C14 C15 120.54(16) . .
F3 C14 C13 120.72(15) . .
C15 C14 C13 118.73(14) . .
F4 C15 C14 119.48(14) . .
F4 C15 C16 120.38(15) . .
C14 C15 C16 120.12(15) . .
F5 C16 C15 114.87(13) . .
F5 C16 C11 121.14(13) . .
C15 C16 C11 123.98(14) . .
C18 C17 C22 112.91(13) . .
C18 C17 B1 118.26(13) . .
C22 C17 B1 128.29(13) . .
F6 C18 C19 115.41(13) . .
F6 C18 C17 119.17(13) . .
C19 C18 C17 125.42(15) . .
F7 C19 C20 121.11(14) . .
F7 C19 C18 119.95(15) . .
C20 C19 C18 118.92(14) . .
F8 C20 C21 120.04(15) . .
F8 C20 C19 120.99(15) . .
C21 C20 C19 118.92(14) . .
F9 C21 C20 119.32(14) . .
F9 C21 C22 120.35(15) . .
C20 C21 C22 120.28(15) . .
F10 C22 C21 114.90(13) . .
F10 C22 C17 121.53(13) . .
C21 C22 C17 123.53(14) . .
C28 C23 C24 113.39(14) . .
C28 C23 B1 127.32(14) . .
C24 C23 B1 119.19(13) . .
F11 C24 C25 115.96(14) . .
F11 C24 C23 119.35(13) . .
C25 C24 C23 124.67(15) . .
F12 C25 C26 120.09(14) . .
F12 C25 C24 120.72(15) . .
C26 C25 C24 119.19(15) . .
F13 C26 C25 120.44(16) . .
F13 C26 C27 120.54(16) . .
C25 C26 C27 119.02(15) . .
F14 C27 C26 120.03(15) . .
F14 C27 C28 120.32(16) . .
C26 C27 C28 119.65(15) . .
F15 C28 C23 120.92(14) . .
F15 C28 C27 115.06(14) . .
C23 C28 C27 124.01(15) . .
C30 C29 C34 113.01(14) . .
C30 C29 B1 127.95(13) . .
C34 C29 B1 118.67(13) . .
F16 C30 C29 121.15(13) . .
F16 C30 C31 114.62(14) . .
C29 C30 C31 124.22(14) . .
F17 C31 C32 119.73(14) . .
F17 C31 C30 120.59(14) . .
C32 C31 C30 119.67(15) . .
F18 C32 C33 120.70(15) . .
F18 C32 C31 120.70(15) . .
C33 C32 C31 118.60(14) . .
F19 C33 C32 119.69(14) . .
F19 C33 C34 120.54(15) . .
C32 C33 C34 119.77(14) . .
F20 C34 C33 115.99(13) . .
F20 C34 C29 119.40(13) . .
C33 C34 C29 124.61(15) . .
O1 C35 C35 111.05(17) . 2_655
O1 C35 H35A 109.4 . .
C35 C35 H35A 109.4 2_655 .
O1 C35 H35B 109.4 . .
C35 C35 H35B 109.4 2_655 .
H35A C35 H35B 108.0 . .
O1 C36 C36 111.60(13) . 2_655
O1 C36 H36A 109.3 . .
C36 C36 H36A 109.3 2_655 .
O1 C36 H36B 109.3 . .
C36 C36 H36B 109.3 2_655 .
H36A C36 H36B 108.0 . .

loop_
_geom_bond_atom_site_label_1
_geom_bond_atom_site_label_2
_geom_bond_distance
_geom_bond_site_symmetry_2
Si1 N1 1.7714(13) .
Si1 N3 1.7796(13) .
Si1 C10 1.8448(16) .
Si1 C9 1.8459(16) .
N1 C1 1.3628(16) .
N1 C2 1.4876(19) .
N2 C1 1.318(3) .
N2 C4 1.482(2) 2_656
N2 C4 1.482(2) .
N3 C5 1.3598(17) .
N3 C6 1.4918(19) .
N4 C5 1.326(3) .
N4 C8 1.482(2) 2_656
N4 C8 1.482(2) .
B1 C23 1.652(2) .
B1 C17 1.654(2) .
B1 C29 1.654(2) .
B1 C11 1.658(2) .
F1 C12 1.3540(18) .
F2 C13 1.3461(19) .
F3 C14 1.3447(18) .
F4 C15 1.3516(18) .
F5 C16 1.3553(18) .
F6 C18 1.3633(17) .
F7 C19 1.3470(18) .
F8 C20 1.3468(17) .
F9 C21 1.3475(18) .
F10 C22 1.3503(17) .
F11 C24 1.3540(18) .
F12 C25 1.3464(19) .
F13 C26 1.3483(18) .
F14 C27 1.3469(18) .
F15 C28 1.3538(18) .
F16 C30 1.3547(17) .
F17 C31 1.3447(18) .
F18 C32 1.3421(18) .
F19 C33 1.3552(18) .
F20 C34 1.3563(18) .
O1 C35 1.413(2) .
O1 C36 1.432(2) .
C1 N1 1.3629(16) 2_656
C2 C3 1.514(2) .
C2 H2A 0.9900 .
C2 H2B 0.9900 .
C3 C4 1.507(3) .
C3 H3A 0.9900 .
C3 H3B 0.9900 .
C4 H4A 0.9900 .
C4 H4B 0.9900 .
C5 N3 1.3598(16) 2_656
C6 C7 1.511(2) .
C6 H6A 0.9900 .
C6 H6B 0.9900 .
C7 C8 1.516(3) .
C7 H7A 0.9900 .
C7 H7B 0.9900 .
C8 H8A 0.9900 .
C8 H8B 0.9900 .
C9 H9A 0.9800 .
C9 H9B 0.9800 .
C9 H9C 0.9800 .
C10 H10A 0.9800 .
C10 H10B 0.9800 .
C10 H10C 0.9800 .
C11 C16 1.387(2) .
C11 C12 1.397(2) .
C12 C13 1.376(2) .
C13 C14 1.380(2) .
C14 C15 1.373(2) .
C15 C16 1.384(2) .
C17 C18 1.390(2) .
C17 C22 1.390(2) .
C18 C19 1.375(2) .
C19 C20 1.373(2) .
C20 C21 1.369(2) .
C21 C22 1.387(2) .
C23 C28 1.384(2) .
C23 C24 1.387(2) .
C24 C25 1.380(2) .
C25 C26 1.374(2) .
C26 C27 1.374(3) .
C27 C28 1.387(2) .
C29 C30 1.386(2) .
C29 C34 1.394(2) .
C30 C31 1.388(2) .
C31 C32 1.377(2) .
C32 C33 1.373(2) .
C33 C34 1.375(2) .
C35 C35 1.496(5) 2_655
C35 H35A 0.9900 .
C35 H35B 0.9900 .
C36 C36 1.492(4) 2_655
C36 H36A 0.9900 .
C36 H36B 0.9900 .
